data_2224917
loop_
_publ_author_name
'Zhou, Cong-Shan'
'Yang, Tao'

_publ_section_title
;
 2-Chloro-<i>N</i>'-(5-hydroxy-2-nitrobenzylidene)benzohydrazide
;
_journal_coeditor_code CI5018
_journal_issue 2
_journal_name_full 'Acta Crystallographica Section E'
_journal_page_first o365
_journal_paper_doi 10.1107/S1600536810001303
_journal_volume 66
_journal_year 2010
_chemical_formula_iupac 'C14 H10 Cl N3 O4'
_chemical_formula_moiety 'C14 H10 Cl N3 O4'
_chemical_formula_sum 'C14 H10 Cl N3 O4'
_chemical_formula_weight 319.70
_chemical_name_systematic
;
2-Chloro-<i>N</i>'-(5-hydroxy-2-nitrobenzylidene)benzohydrazide
;
_space_group_IT_number 2
_symmetry_cell_setting triclinic
_symmetry_space_group_name_Hall '-P 1'
_symmetry_space_group_name_H-M 'P -1'
_atom_sites_solution_hydrogens geom
_atom_sites_solution_primary direct
_atom_sites_solution_secondary difmap
_audit_creation_method SHELXL-97
_cell_angle_alpha 100.623(2)
_cell_angle_beta 97.433(2)
_cell_angle_gamma 96.127(2)
_cell_formula_units_Z 2
_cell_length_a 7.2490(2)
_cell_length_b 9.4719(3)
_cell_length_c 10.4749(4)
_cell_measurement_reflns_used 1937
_cell_measurement_temperature 298(2)
_cell_measurement_theta_max 28.4
_cell_measurement_theta_min 2.6
_cell_volume 694.64(4)
_computing_cell_refinement 'SAINT (Bruker, 2007)'
_computing_data_collection 'SMART (Bruker, 2007)'
_computing_data_reduction 'SAINT (Bruker, 2007)'
_computing_molecular_graphics 'SHELXTL (Sheldrick, 2008)'
_computing_publication_material 'SHELXTL (Sheldrick, 2008)'
_computing_structure_refinement 'SHELXTL (Sheldrick, 2008)'
_computing_structure_solution 'SHELXTL (Sheldrick, 2008)'
_diffrn_ambient_temperature 298(2)
_diffrn_measured_fraction_theta_full 0.957
_diffrn_measured_fraction_theta_max 0.957
_diffrn_measurement_device_type 'Bruker SMART 1000 CCD area-detector'
_diffrn_measurement_method '\w scans'
_diffrn_radiation_monochromator graphite
_diffrn_radiation_source 'fine-focus sealed tube'
_diffrn_radiation_type MoK\a
_diffrn_radiation_wavelength 0.71073
_diffrn_reflns_av_R_equivalents 0.0155
_diffrn_reflns_av_sigmaI/netI 0.0300
_diffrn_reflns_limit_h_max 9
_diffrn_reflns_limit_h_min -8
_diffrn_reflns_limit_k_max 12
_diffrn_reflns_limit_k_min -11
_diffrn_reflns_limit_l_max 13
_diffrn_reflns_limit_l_min -11
_diffrn_reflns_number 4097
_diffrn_reflns_theta_full 26.99
_diffrn_reflns_theta_max 26.99
_diffrn_reflns_theta_min 2.00
_diffrn_standards_number 0
_exptl_absorpt_coefficient_mu 0.298
_exptl_absorpt_correction_T_max 0.9567
_exptl_absorpt_correction_T_min 0.9511
_exptl_absorpt_correction_type multi-scan
_exptl_absorpt_process_details '(SADABS; Sheldrick, 1996)'
_exptl_crystal_colour colourless
_exptl_crystal_density_diffrn 1.528
_exptl_crystal_density_method 'not measured'
_exptl_crystal_description Block
_exptl_crystal_F_000 328
_exptl_crystal_size_max 0.17
_exptl_crystal_size_mid 0.15
_exptl_crystal_size_min 0.15
_refine_diff_density_max 0.197
_refine_diff_density_min -0.248
_refine_ls_extinction_method none
_refine_ls_goodness_of_fit_ref 1.033
_refine_ls_hydrogen_treatment mixed
_refine_ls_matrix_type full
_refine_ls_number_parameters 203
_refine_ls_number_reflns 2900
_refine_ls_number_restraints 1
_refine_ls_restrained_S_all 1.033
_refine_ls_R_factor_all 0.0486
_refine_ls_R_factor_gt 0.0369
_refine_ls_shift/su_max 0.001
_refine_ls_shift/su_mean 0.000
_refine_ls_structure_factor_coef Fsqd
_refine_ls_weighting_details 'calc w=1/[\s^2^(Fo^2^)+(0.0433P)^2^+0.2231P] where P=(Fo^2^+2Fc^2^)/3'
_refine_ls_weighting_scheme calc
_refine_ls_wR_factor_gt 0.0942
_refine_ls_wR_factor_ref 0.1025
_reflns_number_gt 2332
_reflns_number_total 2900
_reflns_threshold_expression I>2\s(I)
_cod_data_source_file ci5018.cif
_cod_data_source_block I
_cod_depositor_comments
;
The following automatic conversions were performed:
'_symmetry_cell_setting' value 'Triclinic' changed to 'triclinic'
according to '/home/saulius/struct/CIF-dictionaries/cif_core.dic'
dictionary named 'cif_core.dic' version 2.4.1 from 2010-06-29.

Automatic conversion script
Id: cif_fix_enum 1527 2010-12-29 10:47:43Z saulius 

The following automatic conversions were performed:

'_symmetry_cell_setting' value 'Triclinic' changed to 'triclinic'
according to /home/saulius/struct/CIF-dictionaries/cif_core.dic
dictionary named 'cif_core.dic' version 2.4.1 from 2010-06-29.

Automatic conversion script
Id: cif_fix_values 1715 2011-07-08 13:25:40Z adriana 
;
_cod_database_code 2224917
_cod_database_fobs_code 2224917

loop_
_symmetry_equiv_pos_as_xyz
'x, y, z'
'-x, -y, -z'

loop_
_atom_site_type_symbol
_atom_site_label
_atom_site_fract_x
_atom_site_fract_y
_atom_site_fract_z
_atom_site_U_iso_or_equiv
_atom_site_adp_type
_atom_site_calc_flag
_atom_site_refinement_flags
_atom_site_occupancy
_atom_site_disorder_assembly
_atom_site_disorder_group
Cl Cl1 0.21511(7) 0.78685(7) 0.05703(5) 0.06308(19) Uani d . 1 . .
N N1 0.2273(2) 0.77176(15) 0.47983(14) 0.0378(3) Uani d . 1 . .
N N2 0.3525(2) 0.78387(15) 0.39232(15) 0.0387(3) Uani d D 1 . .
N N3 0.3042(2) 0.46714(16) 0.72546(17) 0.0469(4) Uani d . 1 . .
O O1 0.30056(19) 1.01035(13) 0.37374(13) 0.0487(3) Uani d . 1 . .
O O2 0.3739(2) 0.42683(16) 0.62639(16) 0.0618(4) Uani d . 1 . .
O O3 0.3681(2) 0.44819(19) 0.83292(17) 0.0740(5) Uani d . 1 . .
O O4 -0.33418(18) 0.74516(14) 0.71890(14) 0.0501(3) Uani d . 1 . .
H H4 -0.3206 0.8188 0.6885 0.075 Uiso calc R 1 . .
C C1 0.1112(2) 0.63648(17) 0.62866(16) 0.0356(4) Uani d . 1 . .
C C2 0.1367(2) 0.54064(17) 0.71438(17) 0.0370(4) Uani d . 1 . .
C C3 0.0078(3) 0.51237(18) 0.79603(18) 0.0427(4) Uani d . 1 . .
H H3 0.0290 0.4480 0.8518 0.051 Uiso calc R 1 . .
C C4 -0.1514(3) 0.57918(19) 0.79491(18) 0.0418(4) Uani d . 1 . .
H H4A -0.2407 0.5575 0.8471 0.050 Uiso calc R 1 . .
C C5 -0.1775(2) 0.67960(18) 0.71488(17) 0.0381(4) Uani d . 1 . .
C C6 -0.0480(2) 0.70698(18) 0.63260(17) 0.0372(4) Uani d . 1 . .
H H6 -0.0679 0.7737 0.5790 0.045 Uiso calc R 1 . .
C C7 0.2412(2) 0.66589(18) 0.53720(18) 0.0396(4) Uani d . 1 . .
H H7 0.3336 0.6068 0.5214 0.047 Uiso calc R 1 . .
C C8 0.3786(2) 0.90324(17) 0.34225(16) 0.0342(4) Uani d . 1 . .
C C9 0.5138(2) 0.89383(17) 0.24509(17) 0.0352(4) Uani d . 1 . .
C C10 0.4520(2) 0.84446(18) 0.11239(18) 0.0391(4) Uani d . 1 . .
C C11 0.5744(3) 0.8381(2) 0.02143(19) 0.0480(5) Uani d . 1 . .
H H11 0.5302 0.8060 -0.0677 0.058 Uiso calc R 1 . .
C C12 0.7634(3) 0.8801(2) 0.0653(2) 0.0551(5) Uani d . 1 . .
H H12 0.8473 0.8770 0.0051 0.066 Uiso calc R 1 . .
C C13 0.8291(3) 0.9268(2) 0.1973(2) 0.0598(6) Uani d . 1 . .
H H13 0.9571 0.9537 0.2260 0.072 Uiso calc R 1 . .
C C14 0.7048(3) 0.9337(2) 0.2875(2) 0.0497(5) Uani d . 1 . .
H H14 0.7495 0.9651 0.3767 0.060 Uiso calc R 1 . .
H H2 0.421(3) 0.713(2) 0.373(2) 0.080 Uiso d D 1 . .

loop_
_atom_site_aniso_label
_atom_site_aniso_U_11
_atom_site_aniso_U_22
_atom_site_aniso_U_33
_atom_site_aniso_U_12
_atom_site_aniso_U_13
_atom_site_aniso_U_23
Cl1 0.0402(3) 0.0935(4) 0.0521(3) 0.0016(2) 0.0072(2) 0.0100(3)
N1 0.0386(8) 0.0387(7) 0.0418(8) 0.0101(6) 0.0200(6) 0.0102(6)
N2 0.0396(8) 0.0373(7) 0.0475(8) 0.0143(6) 0.0243(7) 0.0128(6)
N3 0.0455(9) 0.0406(8) 0.0619(11) 0.0148(7) 0.0141(8) 0.0196(7)
O1 0.0609(8) 0.0432(7) 0.0561(8) 0.0249(6) 0.0327(7) 0.0191(6)
O2 0.0643(10) 0.0625(9) 0.0756(10) 0.0356(7) 0.0338(8) 0.0261(8)
O3 0.0729(11) 0.0925(12) 0.0715(11) 0.0404(9) 0.0110(9) 0.0382(9)
O4 0.0463(7) 0.0567(8) 0.0628(9) 0.0224(6) 0.0302(6) 0.0280(7)
C1 0.0368(9) 0.0324(8) 0.0399(9) 0.0056(6) 0.0127(7) 0.0077(7)
C2 0.0363(9) 0.0340(8) 0.0438(9) 0.0088(7) 0.0106(7) 0.0103(7)
C3 0.0490(10) 0.0395(9) 0.0454(10) 0.0083(8) 0.0141(8) 0.0176(8)
C4 0.0428(10) 0.0447(9) 0.0441(10) 0.0073(7) 0.0198(8) 0.0149(8)
C5 0.0382(9) 0.0376(8) 0.0419(9) 0.0089(7) 0.0143(7) 0.0086(7)
C6 0.0394(9) 0.0371(8) 0.0411(9) 0.0100(7) 0.0154(7) 0.0138(7)
C7 0.0382(9) 0.0384(9) 0.0489(10) 0.0135(7) 0.0182(8) 0.0134(8)
C8 0.0334(8) 0.0372(8) 0.0349(9) 0.0093(7) 0.0112(7) 0.0078(7)
C9 0.0366(9) 0.0319(8) 0.0410(9) 0.0083(6) 0.0163(7) 0.0079(7)
C10 0.0363(9) 0.0426(9) 0.0426(10) 0.0083(7) 0.0141(7) 0.0124(7)
C11 0.0512(11) 0.0585(11) 0.0399(10) 0.0129(9) 0.0199(9) 0.0123(8)
C12 0.0499(12) 0.0622(12) 0.0601(13) 0.0098(9) 0.0338(10) 0.0110(10)
C13 0.0373(10) 0.0655(13) 0.0723(15) -0.0002(9) 0.0225(10) -0.0031(11)
C14 0.0407(10) 0.0555(11) 0.0484(11) 0.0057(8) 0.0121(8) -0.0047(9)

loop_
_atom_type_symbol
_atom_type_description
_atom_type_scat_dispersion_real
_atom_type_scat_dispersion_imag
_atom_type_scat_source
C C 0.0033 0.0016 'International Tables Vol C Tables 4.2.6.8 and 6.1.1.4'
H H 0.0000 0.0000 'International Tables Vol C Tables 4.2.6.8 and 6.1.1.4'
N N 0.0061 0.0033 'International Tables Vol C Tables 4.2.6.8 and 6.1.1.4'
O O 0.0106 0.0060 'International Tables Vol C Tables 4.2.6.8 and 6.1.1.4'
Cl Cl 0.1484 0.1585 'International Tables Vol C Tables 4.2.6.8 and 6.1.1.4'

loop_
_geom_angle_atom_site_label_1
_geom_angle_atom_site_label_2
_geom_angle_atom_site_label_3
_geom_angle_site_symmetry_1
_geom_angle_site_symmetry_3
_geom_angle
_geom_angle_publ_flag
C7 N1 N2 . . 114.29(13) ?
C8 N2 N1 . . 121.18(13) ?
C8 N2 H2 . . 119.8(16) ?
N1 N2 H2 . . 119.0(16) ?
O3 N3 O2 . . 122.61(16) ?
O3 N3 C2 . . 118.25(16) ?
O2 N3 C2 . . 119.14(16) ?
C5 O4 H4 . . 109.5 ?
C6 C1 C2 . . 116.75(14) ?
C6 C1 C7 . . 119.39(14) ?
C2 C1 C7 . . 123.86(15) ?
C3 C2 C1 . . 122.08(15) ?
C3 C2 N3 . . 115.99(15) ?
C1 C2 N3 . . 121.91(15) ?
C4 C3 C2 . . 120.15(15) ?
C4 C3 H3 . . 119.9 ?
C2 C3 H3 . . 119.9 ?
C3 C4 C5 . . 119.29(15) ?
C3 C4 H4A . . 120.4 ?
C5 C4 H4A . . 120.4 ?
O4 C5 C6 . . 122.39(15) ?
O4 C5 C4 . . 117.36(15) ?
C6 C5 C4 . . 120.23(15) ?
C5 C6 C1 . . 121.40(15) ?
C5 C6 H6 . . 119.3 ?
C1 C6 H6 . . 119.3 ?
N1 C7 C1 . . 120.03(14) ?
N1 C7 H7 . . 120.0 ?
C1 C7 H7 . . 120.0 ?
O1 C8 N2 . . 123.19(14) ?
O1 C8 C9 . . 123.39(14) ?
N2 C8 C9 . . 113.42(13) ?
C10 C9 C14 . . 118.64(15) ?
C10 C9 C8 . . 121.08(15) ?
C14 C9 C8 . . 120.28(16) ?
C9 C10 C11 . . 121.74(17) ?
C9 C10 Cl1 . . 119.70(12) ?
C11 C10 Cl1 . . 118.56(15) ?
C12 C11 C10 . . 118.78(18) ?
C12 C11 H11 . . 120.6 ?
C10 C11 H11 . . 120.6 ?
C13 C12 C11 . . 120.62(17) ?
C13 C12 H12 . . 119.7 ?
C11 C12 H12 . . 119.7 ?
C12 C13 C14 . . 120.08(19) ?
C12 C13 H13 . . 120.0 ?
C14 C13 H13 . . 120.0 ?
C13 C14 C9 . . 120.11(19) ?
C13 C14 H14 . . 119.9 ?
C9 C14 H14 . . 119.9 ?

loop_
_geom_bond_atom_site_label_1
_geom_bond_atom_site_label_2
_geom_bond_site_symmetry_2
_geom_bond_distance
_geom_bond_publ_flag
Cl1 C10 . 1.7346(18) ?
N1 C7 . 1.267(2) ?
N1 N2 . 1.3814(18) ?
N2 C8 . 1.337(2) ?
N2 H2 . 0.891(10) ?
N3 O3 . 1.213(2) ?
N3 O2 . 1.228(2) ?
N3 C2 . 1.465(2) ?
O1 C8 . 1.2268(19) ?
O4 C5 . 1.353(2) ?
O4 H4 . 0.82 ?
C1 C6 . 1.395(2) ?
C1 C2 . 1.399(2) ?
C1 C7 . 1.470(2) ?
C2 C3 . 1.384(2) ?
C3 C4 . 1.374(2) ?
C3 H3 . 0.93 ?
C4 C5 . 1.391(2) ?
C4 H4A . 0.93 ?
C5 C6 . 1.390(2) ?
C6 H6 . 0.93 ?
C7 H7 . 0.93 ?
C8 C9 . 1.500(2) ?
C9 C10 . 1.381(2) ?
C9 C14 . 1.387(3) ?
C10 C11 . 1.381(2) ?
C11 C12 . 1.378(3) ?
C11 H11 . 0.93 ?
C12 C13 . 1.376(3) ?
C12 H12 . 0.93 ?
C13 C14 . 1.385(3) ?
C13 H13 . 0.93 ?
C14 H14 . 0.93 ?

loop_
_geom_hbond_atom_site_label_D
_geom_hbond_atom_site_label_H
_geom_hbond_atom_site_label_A
_geom_hbond_site_symmetry_A
_geom_hbond_distance_DH
_geom_hbond_distance_HA
_geom_hbond_distance_DA
_geom_hbond_angle_DHA
N2 H2 O2 2_666 0.890(10) 2.090(10) 2.9591(18) 165(2)
O4 H4 O1 2_576 0.82 1.85 2.6708(17) 176
C7 H7 O2 . 0.93 2.22 2.817(2) 122
